data_4338307
loop_
_publ_author_name
'Stritzinger, Jared T.'
'Alekseev, Evgeny V.'
'Polinski, Matthew J.'
'Cross, Justin N.'
'Eaton, Teresa M.'
'Albrecht-Schmitt, Thomas E'

_publ_section_title
;
 Further Evidence for the Stabilization of U(V) within a Tetraoxo Core.
;
_journal_issue 10
_journal_name_full 'Inorganic chemistry'
_journal_page_first 5294
_journal_page_last 5299
_journal_paper_doi 10.1021/ic500523a
_journal_volume 53
_journal_year 2014
_chemical_formula_moiety K4[(UO2)16(BO3)10O6]-7H2O
_chemical_formula_sum 'B10 K10 O78 U16'
_chemical_formula_weight 5555.58
_chemical_name_systematic
; 
 ? 
;
_space_group_IT_number 26
_symmetry_cell_setting orthorhombic
_symmetry_space_group_name_Hall 'P -2a 2a'
_symmetry_space_group_name_H-M 'P 21 m a'
_atom_sites_solution_hydrogens none
_atom_sites_solution_primary direct
_atom_sites_solution_secondary difmap
_audit_creation_method SHELXL-97
_cell_angle_alpha 90.00
_cell_angle_beta 90.00
_cell_angle_gamma 90.00
_cell_formula_units_Z 1
_cell_length_a 11.9312(3)
_cell_length_b 6.8866(2)
_cell_length_c 23.5320(6)
_cell_measurement_reflns_used 4407
_cell_measurement_temperature 100(2)
_cell_measurement_theta_max 27.50
_cell_measurement_theta_min 0.87
_cell_volume 1933.52(9)
_computing_cell_refinement 'Smart Saint'
_computing_data_collection Smart
_computing_data_reduction SAINT
_computing_molecular_graphics 'SHELXP-91 (Sheldrick, 1997)'
_computing_publication_material 'SHELXCIF-97 (Sheldrick, 2000)'
_computing_structure_refinement 'SHELXL-97 (Sheldrick, 2008)'
_computing_structure_solution 'SHELXS-97 (Sheldrick, 2008)'
_diffrn_ambient_temperature 100(2)
_diffrn_detector_area_resol_mean 0
_diffrn_measured_fraction_theta_full 0.998
_diffrn_measured_fraction_theta_max 0.998
_diffrn_measurement_device_type 'BRUKER apex II'
_diffrn_measurement_method '0.5 wide w/ exposures'
_diffrn_radiation_monochromator 'Quazar Optics'
_diffrn_radiation_source 'Imus microfocused'
_diffrn_radiation_type MoK\a
_diffrn_radiation_wavelength 0.71073
_diffrn_reflns_av_R_equivalents 0.0297
_diffrn_reflns_av_sigmaI/netI 0.0232
_diffrn_reflns_limit_h_max 15
_diffrn_reflns_limit_h_min -14
_diffrn_reflns_limit_k_max 8
_diffrn_reflns_limit_k_min -8
_diffrn_reflns_limit_l_max 30
_diffrn_reflns_limit_l_min -30
_diffrn_reflns_number 22207
_diffrn_reflns_theta_full 27.50
_diffrn_reflns_theta_max 27.50
_diffrn_reflns_theta_min 0.87
_exptl_absorpt_coefficient_mu 34.026
_exptl_absorpt_correction_T_max 0.816
_exptl_absorpt_correction_T_min 0.214
_exptl_absorpt_correction_type multi-scan
_exptl_absorpt_process_details SHELTXPREP
_exptl_crystal_colour Yellow
_exptl_crystal_density_diffrn 4.771
_exptl_crystal_density_meas ?
_exptl_crystal_density_method 'not measured'
_exptl_crystal_description Tablet
_exptl_crystal_F_000 2336.0
_exptl_crystal_size_max 0.070
_exptl_crystal_size_mid 0.040
_exptl_crystal_size_min 0.006
_refine_diff_density_max 2.624
_refine_diff_density_min -1.694
_refine_diff_density_rms 0.284
_refine_ls_abs_structure_details 'Flack H D (1983), Acta Cryst. A39, 876-881'
_refine_ls_abs_structure_Flack 0(2)
_refine_ls_extinction_coef 0.000071(9)
_refine_ls_extinction_expression Fc^*^=kFc[1+0.001xFc^2^\l^3^/sin(2\q)]^-1/4^
_refine_ls_extinction_method SHELXL
_refine_ls_goodness_of_fit_ref 1.056
_refine_ls_hydrogen_treatment none
_refine_ls_matrix_type full
_refine_ls_number_parameters 207
_refine_ls_number_reflns 4407
_refine_ls_number_restraints 3
_refine_ls_restrained_S_all 1.057
_refine_ls_R_factor_all 0.0254
_refine_ls_R_factor_gt 0.0238
_refine_ls_shift/su_max 0.001
_refine_ls_shift/su_mean 0.000
_refine_ls_structure_factor_coef Fsqd
_refine_ls_weighting_details 'calc w=1/[\s^2^(Fo^2^)+(0.0216P)^2^+32.9450P] where P=(Fo^2^+2Fc^2^)/3'
_refine_ls_weighting_scheme calc
_refine_ls_wR_factor_gt 0.0563
_refine_ls_wR_factor_ref 0.0574
_reflns_number_gt 4234
_reflns_number_total 4807
_reflns_threshold_expression >2sigma(I)
_cod_data_source_file ic500523a_si_002.cif
_cod_data_source_block new
_cod_depositor_comments
;
The following automatic conversions were performed:

'_symmetry_cell_setting' value 'Orthorhombic' changed to
'orthorhombic' according to
/usr/data/users/saulius/crontab/automatic-downloads/rss-feeds/ACS/lib/dictionaries/cif_core.dic
dictionary named 'cif_core.dic' version 2.4.2 from 2011-04-26.

Automatic conversion script
Id: cif_fix_values 2281 2013-09-26 08:29:07Z andrius 

 Adding full bibliography for 4338307--4338308.cif.

The following automatic conversions were performed:

'_exptl_crystal_density_meas' value 'not measured' was changed to '?'
- the value is perceived as not measured.

Automatic conversion script
Id: cif_fix_values 3008 2015-01-20 13:52:24Z robertas 
;
_cod_original_sg_symbol_H-M P2(1)ma
_cod_database_code 4338307

loop_
_symmetry_equiv_pos_as_xyz
'x, y, z'
'x+1/2, y, -z'
'x+1/2, -y, -z'
'x, -y, z'

loop_
_atom_site_label
_atom_site_type_symbol
_atom_site_fract_x
_atom_site_fract_y
_atom_site_fract_z
_atom_site_U_iso_or_equiv
_atom_site_adp_type
_atom_site_occupancy
_atom_site_symmetry_multiplicity
_atom_site_calc_flag
_atom_site_refinement_flags
U1 U 0.60335(5) 0.0000 0.387521(19) 0.00725(12) Uani 1 2 d S
U2 U 0.57927(4) 0.0000 0.11601(2) 0.00642(12) Uani 1 2 d S
U3 U 0.90759(4) 0.0000 0.34090(2) 0.01003(14) Uani 1 2 d S
U4 U 0.27890(5) 0.0000 0.15359(3) 0.00985(14) Uani 1 2 d S
U5 U 0.37266(5) 0.0000 0.50037(2) 0.00627(13) Uani 1 2 d S
U6 U 0.80783(5) 0.0000 0.00323(2) 0.00698(13) Uani 1 2 d S
U7 U 0.92353(5) 0.0000 0.15090(2) 0.00739(13) Uani 1 2 d S
U8 U 0.28800(6) 0.0000 0.34532(2) 0.00981(13) Uani 1 2 d S
K1 K 0.2828(4) -0.5000 0.58406(15) 0.0157(8) Uani 1 2 d S
K2 K 0.4258(4) -0.5000 0.41247(19) 0.0289(9) Uani 1 2 d S
K3 K 0.4058(4) -0.5000 0.07716(18) 0.0253(10) Uani 1 2 d S
K4 K 0.7644(3) -0.5000 0.09947(16) 0.0160(8) Uani 1 2 d S
K5 K 0.2868(5) -0.5000 0.24814(15) 0.0340(10) Uani 1 2 d S
B1 B 0.578(2) 0.0000 -0.0372(8) 0.020(4) Uiso 1 2 d S
B2 B 0.6036(19) 0.0000 0.5419(6) 0.008(3) Uiso 1 2 d S
B3 B 0.7321(17) 0.0000 0.2553(7) 0.015(3) Uiso 1 2 d S
B4 B 1.1345(17) 0.0000 0.2498(8) 0.022(4) Uiso 1 2 d S
B5 B 0.523(2) 0.0000 0.2417(10) 0.050(7) Uiso 1 2 d SD
O1 O 0.2846(13) 0.0000 0.5844(5) 0.017(3) Uiso 1 2 d S
O2 O 0.3724(17) 0.2614(12) 0.5000(3) 0.0180(17) Uiso 1 1 d .
O3 O 0.8077(16) 0.2624(11) 0.0033(3) 0.0136(16) Uiso 1 1 d .
O4 O 0.3988(11) 0.0000 0.0802(5) 0.013(3) Uiso 1 2 d S
O5 O 0.5789(18) 0.2609(12) 0.1175(3) 0.0234(19) Uiso 1 1 d .
O6 O 0.6014(19) 0.2616(13) 0.3854(3) 0.0256(19) Uiso 1 1 d .
O7 O 0.9264(19) 0.2603(12) 0.1500(3) 0.024(2) Uiso 1 1 d .
O8 O 0.9073(19) 0.2598(14) 0.3397(4) 0.026(2) Uiso 1 1 d .
O9 O 0.0872(12) 0.0000 0.3033(4) 0.015(2) Uiso 1 2 d S
O10 O 0.280(2) 0.2622(14) 0.1544(4) 0.029(2) Uiso 1 1 d .
O11 O 0.2086(10) 0.0000 0.4381(5) 0.012(2) Uiso 1 2 d S
O12 O 1.0093(10) 0.0000 0.4215(5) 0.013(3) Uiso 1 2 d S
O13 O 1.0867(12) 0.0000 0.1997(4) 0.013(2) Uiso 1 2 d S
O14 O 0.6133(11) 0.0000 0.0185(4) 0.010(2) Uiso 1 2 d S
O15 O 0.1696(10) 0.0000 0.0737(4) 0.011(2) Uiso 1 2 d S
O16 O 0.4208(12) 0.0000 0.4077(5) 0.020(3) Uiso 1 2 d S
O17 O 0.2904(19) 0.2605(13) 0.3434(4) 0.028(2) Uiso 1 1 d .
O18 O 0.9730(11) 0.0000 0.0545(5) 0.014(3) Uiso 1 2 d S
O19 O 0.7205(17) 0.0000 0.3094(7) 0.040(4) Uiso 1 2 d S
O20 O 0.7665(9) 0.0000 0.1003(5) 0.010(2) Uiso 1 2 d S
O21 O 0.4859(11) 0.0000 0.2948(5) 0.022(3) Uiso 1 2 d SD
O22 O 0.5802(12) 0.0000 0.4848(5) 0.021(3) Uiso 1 2 d S
O23 O 0.4521(17) 0.0000 0.1913(7) 0.041(4) Uiso 1 2 d S
O24 O 0.8345(11) 0.0000 0.2367(5) 0.027(3) Uiso 1 2 d S
O25 O 0.6333(11) 0.0000 0.2200(6) 0.029(3) Uiso 1 2 d SD
O26 O 1.2517(17) 0.0000 0.2514(7) 0.066(6) Uiso 1 2 d S
OW1 O 1.0656(15) -0.5000 0.2463(7) 0.056(5) Uiso 1 2 d S
OW2 O 0.1086(18) -0.5000 0.5086(7) 0.060(5) Uiso 1 2 d S
OW3 O 1.0840(16) 0.5000 0.3928(8) 0.061(5) Uiso 1 2 d S
OW4 O 0.561(3) -0.5000 -0.0207(14) 0.048(8) Uiso 0.50 2 d SP
OW5 O 0.704(4) -0.5000 0.223(2) 0.081(14) Uiso 0.50 2 d SP
OW6 O 0.525(9) -0.5000 0.257(3) 0.07(3) Uiso 0.25 2 d SP
OW7 O 0.678(5) 0.327(10) 0.249(2) 0.074(17) Uiso 0.25 1 d P
OW8 O 0.727(6) 0.5000 0.261(3) 0.048(17) Uiso 0.25 2 d SP

loop_
_atom_site_aniso_label
_atom_site_aniso_U_11
_atom_site_aniso_U_22
_atom_site_aniso_U_33
_atom_site_aniso_U_23
_atom_site_aniso_U_13
_atom_site_aniso_U_12
U1 0.0040(3) 0.0138(3) 0.00404(19) 0.000 0.0001(2) 0.000
U2 0.0034(3) 0.0139(3) 0.0020(2) 0.000 0.00033(19) 0.000
U3 0.0043(3) 0.0235(4) 0.0023(2) 0.000 0.0005(2) 0.000
U4 0.0042(3) 0.0228(3) 0.0026(2) 0.000 -0.00030(19) 0.000
U5 0.0048(3) 0.0120(3) 0.00209(18) 0.000 0.0005(2) 0.000
U6 0.0043(3) 0.0142(3) 0.0024(2) 0.000 0.0000(2) 0.000
U7 0.0048(3) 0.0151(3) 0.0022(2) 0.000 -0.0013(2) 0.000
U8 0.0074(3) 0.0182(3) 0.0039(2) 0.000 -0.0018(2) 0.000
K1 0.0175(18) 0.0103(18) 0.0195(17) 0.000 0.0051(15) 0.000
K2 0.028(2) 0.029(2) 0.0301(19) 0.000 0.0063(19) 0.000
K3 0.022(2) 0.020(2) 0.034(2) 0.000 -0.0153(18) 0.000
K4 0.0153(19) 0.0140(17) 0.0189(17) 0.000 0.0029(13) 0.000
K5 0.067(3) 0.0189(17) 0.0158(16) 0.000 -0.0083(19) 0.000

loop_
_atom_type_symbol
_atom_type_description
_atom_type_scat_dispersion_real
_atom_type_scat_dispersion_imag
_atom_type_scat_source
O O 0.0106 0.0060 'International Tables Vol C Tables 4.2.6.8 and 6.1.1.4'
B B 0.0013 0.0007 'International Tables Vol C Tables 4.2.6.8 and 6.1.1.4'
K K 0.2009 0.2494 'International Tables Vol C Tables 4.2.6.8 and 6.1.1.4'
U U -9.6767 9.6646 'International Tables Vol C Tables 4.2.6.8 and 6.1.1.4'
H H 0.0000 0.0000 'International Tables Vol C Tables 4.2.6.8 and 6.1.1.4'

loop_
_geom_angle_atom_site_label_1
_geom_angle_atom_site_label_2
_geom_angle_atom_site_label_3
_geom_angle
_geom_angle_site_symmetry_1
_geom_angle_site_symmetry_3
O6 U1 O6 176.5(8) 4 .
O6 U1 O16 89.6(7) 4 .
O6 U1 O16 89.6(7) . .
O6 U1 O1 91.2(7) 4 2_556
O6 U1 O1 91.2(7) . 2_556
O16 U1 O1 150.7(4) . 2_556
O6 U1 O22 91.5(2) 4 .
O6 U1 O22 91.5(2) . .
O16 U1 O22 70.8(5) . .
O1 U1 O22 79.9(5) 2_556 .
O6 U1 O19 89.2(5) 4 .
O6 U1 O19 89.2(5) . .
O16 U1 O19 139.6(6) . .
O1 U1 O19 69.7(5) 2_556 .
O22 U1 O19 149.6(6) . .
O6 U1 O21 88.3(4) 4 .
O6 U1 O21 88.3(4) . .
O16 U1 O21 69.6(4) . .
O1 U1 O21 139.7(4) 2_556 .
O22 U1 O21 140.4(4) . .
O19 U1 O21 70.0(5) . .
O6 U1 U3 90.3(7) 4 .
O6 U1 U3 90.3(7) . .
O16 U1 U3 175.5(3) . .
O1 U1 U3 33.8(3) 2_556 .
O22 U1 U3 113.7(4) . .
O19 U1 U3 35.9(5) . .
O21 U1 U3 105.9(3) . .
O6 U1 U5 90.6(5) 4 .
O6 U1 U5 90.6(5) . .
O16 U1 U5 31.7(3) . .
O1 U1 U5 119.0(3) 2_556 .
O22 U1 U5 39.2(4) . .
O19 U1 U5 171.2(5) . .
O21 U1 U5 101.3(3) . .
U3 U1 U5 152.841(18) . .
O6 U1 U8 88.9(7) 4 .
O6 U1 U8 88.9(7) . .
O16 U1 U8 27.1(3) . .
O1 U1 U8 177.8(3) 2_556 .
O22 U1 U8 97.9(4) . .
O19 U1 U8 112.5(5) . .
O21 U1 U8 42.5(3) . .
U3 U1 U8 148.400(16) . .
U5 U1 U8 58.759(15) . .
O6 U1 K2 147.1(7) 4 1_565
O6 U1 K2 32.3(7) . 1_565
O16 U1 K2 57.50(6) . 1_565
O1 U1 K2 116.99(12) 2_556 1_565
O22 U1 K2 78.19(19) . 1_565
O19 U1 K2 115.36(18) . 1_565
O21 U1 K2 80.83(16) . 1_565
U3 U1 K2 122.55(6) . 1_565
U5 U1 K2 61.77(6) . 1_565
U8 U1 K2 62.31(7) . 1_565
O6 U1 K2 32.3(7) 4 .
O6 U1 K2 147.1(7) . .
O16 U1 K2 57.50(6) . .
O1 U1 K2 116.99(12) 2_556 .
O22 U1 K2 78.19(19) . .
O19 U1 K2 115.36(18) . .
O21 U1 K2 80.82(16) . .
U3 U1 K2 122.55(6) . .
U5 U1 K2 61.77(6) . .
U8 U1 K2 62.31(7) . .
K2 U1 K2 114.89(12) 1_565 .
O5 U2 O5 177.7(5) 4 .
O5 U2 O20 90.3(7) 4 .
O5 U2 O20 90.3(7) . .
O5 U2 O4 90.3(7) 4 .
O5 U2 O4 90.3(7) . .
O20 U2 O4 149.2(4) . .
O5 U2 O14 91.2(3) 4 .
O5 U2 O14 91.2(3) . .
O20 U2 O14 70.5(4) . .
O4 U2 O14 78.6(4) . .
O5 U2 O23 89.0(5) 4 .
O5 U2 O23 89.0(5) . .
O20 U2 O23 140.0(5) . .
O4 U2 O23 70.8(5) . .
O14 U2 O23 149.4(6) . .
O5 U2 O25 88.9(3) 4 .
O5 U2 O25 88.9(3) . .
O20 U2 O25 84.7(4) . .
O4 U2 O25 126.2(4) . .
O14 U2 O25 155.2(5) . .
O23 U2 O25 55.4(5) . .
O5 U2 B5 88.9(3) 4 .
O5 U2 B5 88.9(3) . .
O20 U2 B5 112.2(6) . .
O4 U2 B5 98.6(6) . .
O14 U2 B5 177.2(6) . .
O23 U2 B5 27.8(7) . .
O25 U2 B5 27.6(5) . .
O5 U2 U4 89.6(7) 4 .
O5 U2 U4 89.6(7) . .
O20 U2 U4 175.6(3) . .
O4 U2 U4 35.3(3) . .
O14 U2 U4 113.9(3) . .
O23 U2 U4 35.5(5) . .
O25 U2 U4 90.9(3) . .
B5 U2 U4 63.3(5) . .
O5 U2 U6 90.9(5) 4 .
O5 U2 U6 90.9(5) . .
O20 U2 U6 34.8(3) . .
O4 U2 U6 114.4(3) . .
O14 U2 U6 35.7(3) . .
O23 U2 U6 174.8(5) . .
O25 U2 U6 119.5(3) . .
B5 U2 U6 147.1(5) . .
U4 U2 U6 149.64(2) . .
O5 U2 K4 147.2(7) 4 1_565
O5 U2 K4 33.4(7) . 1_565
O20 U2 K4 56.92(4) . 1_565
O4 U2 K4 117.77(10) . 1_565
O14 U2 K4 79.22(18) . 1_565
O23 U2 K4 114.95(18) . 1_565
O25 U2 K4 87.40(17) . 1_565
B5 U2 K4 102.2(3) . 1_565
U4 U2 K4 123.00(4) . 1_565
U6 U2 K4 63.17(5) . 1_565
O5 U2 K4 33.4(7) 4 .
O5 U2 K4 147.2(7) . .
O20 U2 K4 56.92(4) . .
O4 U2 K4 117.77(10) . .
O14 U2 K4 79.22(18) . .
O23 U2 K4 114.95(18) . .
O25 U2 K4 87.40(17) . .
B5 U2 K4 102.2(3) . .
U4 U2 K4 123.00(4) . .
U6 U2 K4 63.17(5) . .
K4 U2 K4 113.83(9) 1_565 .
O8 U3 O8 178.1(6) 4 .
O8 U3 O12 90.8(5) 4 .
O8 U3 O12 90.8(5) . .
O8 U3 O1 90.6(5) 4 2_556
O8 U3 O1 90.6(5) . 2_556
O12 U3 O1 72.5(5) . 2_556
O8 U3 O9 89.8(7) 4 1_655
O8 U3 O9 89.8(7) . 1_655
O12 U3 O9 79.8(4) . 1_655
O1 U3 O9 152.3(4) 2_556 1_655
O8 U3 O19 89.6(7) 4 .
O8 U3 O19 89.6(7) . .
O12 U3 O19 141.0(5) . .
O1 U3 O19 68.5(5) 2_556 .
O9 U3 O19 139.2(5) 1_655 .
O8 U3 O24 89.1(4) 4 .
O8 U3 O24 89.1(4) . .
O12 U3 O24 167.0(4) . .
O1 U3 O24 120.6(5) 2_556 .
O9 U3 O24 87.1(4) 1_655 .
O19 U3 O24 52.1(5) . .
O8 U3 B3 89.3(6) 4 .
O8 U3 B3 89.3(6) . .
O12 U3 B3 166.5(5) . .
O1 U3 B3 94.0(5) 2_556 .
O9 U3 B3 113.7(5) 1_655 .
O19 U3 B3 25.5(5) . .
O24 U3 B3 26.5(5) . .
O8 U3 U5 90.9(3) 4 2_556
O8 U3 U5 90.9(3) . 2_556
O12 U3 U5 39.0(3) . 2_556
O1 U3 U5 33.5(4) 2_556 2_556
O9 U3 U5 118.8(3) 1_655 2_556
O19 U3 U5 102.0(4) . 2_556
O24 U3 U5 154.0(3) . 2_556
B3 U3 U5 127.5(4) . 2_556
O8 U3 U1 90.2(7) 4 .
O8 U3 U1 90.2(7) . .
O12 U3 U1 105.8(3) . .
O1 U3 U1 33.4(3) 2_556 .
O9 U3 U1 174.4(3) 1_655 .
O19 U3 U1 35.2(4) . .
O24 U3 U1 87.2(3) . .
B3 U3 U1 60.7(4) . .
U5 U3 U1 66.817(15) 2_556 .
O8 U3 K1 146.8(5) 4 2_566
O8 U3 K1 34.5(5) . 2_566
O12 U3 K1 80.50(17) . 2_566
O1 U3 K1 56.14(5) 2_556 2_566
O9 U3 K1 119.64(10) 1_655 2_566
O19 U3 K1 78.1(2) . 2_566
O24 U3 K1 106.31(15) . 2_566
B3 U3 K1 92.1(2) . 2_566
U5 U3 K1 62.41(4) 2_556 2_566
U1 U3 K1 62.16(5) . 2_566
O8 U3 K1 34.5(5) 4 2_556
O8 U3 K1 146.8(5) . 2_556
O12 U3 K1 80.50(17) . 2_556
O1 U3 K1 56.14(5) 2_556 2_556
O9 U3 K1 119.64(10) 1_655 2_556
O19 U3 K1 78.1(2) . 2_556
O24 U3 K1 106.31(16) . 2_556
B3 U3 K1 92.1(2) . 2_556
U5 U3 K1 62.41(4) 2_556 2_556
U1 U3 K1 62.16(5) . 2_556
K1 U3 K1 112.29(9) 2_566 2_556
O10 U4 O10 178.4(11) 4 .
O10 U4 O4 90.1(5) 4 .
O10 U4 O4 90.1(6) . .
O10 U4 O23 89.3(7) 4 .
O10 U4 O23 89.3(7) . .
O4 U4 O23 73.6(5) . .
O10 U4 O15 90.8(5) 4 .
O10 U4 O15 90.8(5) . .
O4 U4 O15 74.4(4) . .
O23 U4 O15 148.0(5) . .
O10 U4 O26 89.5(3) 4 1_455
O10 U4 O26 89.5(3) . 1_455
O4 U4 O26 148.4(6) . 1_455
O23 U4 O26 74.8(7) . 1_455
O15 U4 O26 137.2(6) . 1_455
O10 U4 O13 90.2(7) 4 1_455
O10 U4 O13 90.2(7) . 1_455
O4 U4 O13 154.9(4) . 1_455
O23 U4 O13 131.5(5) . 1_455
O15 U4 O13 80.6(4) . 1_455
O26 U4 O13 56.6(6) 1_455 1_455
O10 U4 B4 89.8(5) 4 1_455
O10 U4 B4 89.8(5) . 1_455
O4 U4 B4 177.6(5) . 1_455
O23 U4 B4 104.0(6) . 1_455
O15 U4 B4 108.0(5) . 1_455
O26 U4 B4 29.2(7) 1_455 1_455
O13 U4 B4 27.4(4) 1_455 1_455
O10 U4 U2 89.6(8) 4 .
O10 U4 U2 89.6(8) . .
O4 U4 U2 36.5(3) . .
O23 U4 U2 37.1(4) . .
O15 U4 U2 110.9(3) . .
O26 U4 U2 111.9(5) 1_455 .
O13 U4 U2 168.5(2) 1_455 .
B4 U4 U2 141.1(4) 1_455 .
O10 U4 U6 90.6(3) 4 2_455
O10 U4 U6 90.6(3) . 2_455
O4 U4 U6 34.3(3) . 2_455
O23 U4 U6 107.9(4) . 2_455
O15 U4 U6 40.1(3) . 2_455
O26 U4 U6 177.3(5) 1_455 2_455
O13 U4 U6 120.7(2) 1_455 2_455
B4 U4 U6 148.1(4) 1_455 2_455
U2 U4 U6 70.795(18) . 2_455
O10 U4 K5 32.3(3) 4 .
O10 U4 K5 146.5(3) . .
O4 U4 K5 113.79(15) . .
O23 U4 K5 76.4(2) . .
O15 U4 K5 117.31(11) . .
O26 U4 K5 57.72(8) 1_455 .
O13 U4 K5 77.80(15) 1_455 .
B4 U4 K5 65.29(17) 1_455 .
U2 U4 K5 96.19(8) . .
U6 U4 K5 122.55(4) 2_455 .
O10 U4 K5 146.5(3) 4 1_565
O10 U4 K5 32.3(3) . 1_565
O4 U4 K5 113.79(15) . 1_565
O23 U4 K5 76.4(2) . 1_565
O15 U4 K5 117.31(11) . 1_565
O26 U4 K5 57.72(8) 1_455 1_565
O13 U4 K5 77.80(15) 1_455 1_565
B4 U4 K5 65.29(17) 1_455 1_565
U2 U4 K5 96.19(8) . 1_565
U6 U4 K5 122.55(4) 2_455 1_565
K5 U4 K5 114.21(8) . 1_565
O2 U5 O2 179.4(8) 4 .
O2 U5 O1 90.2(4) 4 .
O2 U5 O1 90.2(4) . .
O2 U5 O16 89.7(3) 4 .
O2 U5 O16 89.7(3) . .
O1 U5 O16 166.8(6) . .
O2 U5 O11 89.7(6) 4 .
O2 U5 O11 89.7(6) . .
O1 U5 O11 98.9(4) . .
O16 U5 O11 67.9(4) . .
O2 U5 O12 90.3(5) 4 2_456
O2 U5 O12 90.3(5) . 2_456
O1 U5 O12 69.5(5) . 2_456
O16 U5 O12 123.7(4) . 2_456
O11 U5 O12 168.4(4) . 2_456
O2 U5 O22 90.1(7) 4 .
O2 U5 O22 90.1(7) . .
O1 U5 O22 126.4(5) . .
O16 U5 O22 66.8(5) . .
O11 U5 O22 134.7(4) . .
O12 U5 O22 56.9(4) 2_456 .
O2 U5 B2 90.2(6) 4 .
O2 U5 B2 90.2(6) . .
O1 U5 B2 98.5(5) . .
O16 U5 B2 94.8(5) . .
O11 U5 B2 162.7(4) . .
O12 U5 B2 28.9(4) 2_456 .
O22 U5 B2 27.9(4) . .
O2 U5 U3 90.3(3) 4 2_456
O2 U5 U3 90.3(3) . 2_456
O1 U5 U3 34.3(4) . 2_456
O16 U5 U3 158.9(4) . 2_456
O11 U5 U3 133.2(3) . 2_456
O12 U5 U3 35.2(3) 2_456 2_456
O22 U5 U3 92.1(3) . 2_456
B2 U5 U3 64.1(3) . 2_456
O2 U5 U8 89.7(3) 4 .
O2 U5 U8 89.7(3) . .
O1 U5 U8 136.5(4) . .
O16 U5 U8 30.2(4) . .
O11 U5 U8 37.7(3) . .
O12 U5 U8 153.9(3) 2_456 .
O22 U5 U8 97.0(3) . .
B2 U5 U8 125.0(3) . .
U3 U5 U8 170.89(3) 2_456 .
O2 U5 U1 89.9(5) 4 .
O2 U5 U1 89.9(5) . .
O1 U5 U1 162.0(4) . .
O16 U5 U1 31.3(4) . .
O11 U5 U1 99.2(3) . .
O12 U5 U1 92.4(3) 2_456 .
O22 U5 U1 35.5(3) . .
B2 U5 U1 63.5(3) . .
U3 U5 U1 127.61(2) 2_456 .
U8 U5 U1 61.500(17) . .
O2 U5 K2 147.6(3) 4 1_565
O2 U5 K2 31.9(3) . 1_565
O1 U5 K2 121.49(7) . 1_565
O16 U5 K2 57.89(5) . 1_565
O11 U5 K2 79.62(15) . 1_565
O12 U5 K2 106.10(15) 2_456 1_565
O22 U5 K2 76.77(15) . 1_565
B2 U5 K2 91.32(18) . 1_565
U3 U5 K2 119.22(6) 2_456 1_565
U8 U5 K2 63.34(6) . 1_565
U1 U5 K2 62.27(6) . 1_565
O3 U6 O3 179.8(9) 4 .
O3 U6 O4 90.1(4) 4 2
O3 U6 O4 90.1(4) . 2
O3 U6 O18 90.0(5) 4 .
O3 U6 O18 90.0(5) . .
O4 U6 O18 92.6(4) 2 .
O3 U6 O20 89.9(3) 4 .
O3 U6 O20 89.9(3) . .
O4 U6 O20 163.2(4) 2 .
O18 U6 O20 70.7(4) . .
O3 U6 O14 89.9(6) 4 .
O3 U6 O14 89.9(6) . .
O4 U6 O14 127.8(4) 2 .
O18 U6 O14 139.7(4) . .
O20 U6 O14 69.0(4) . .
O3 U6 O15 90.0(5) 4 2
O3 U6 O15 90.0(5) . 2
O4 U6 O15 71.3(4) 2 2
O18 U6 O15 163.8(4) . 2
O20 U6 O15 125.5(4) . 2
O14 U6 O15 56.5(4) . 2
O3 U6 B1 90.0(6) 4 .
O3 U6 B1 90.0(6) . .
O4 U6 B1 99.8(5) 2 .
O18 U6 B1 167.7(5) . .
O20 U6 B1 97.0(5) . .
O14 U6 B1 28.0(5) . .
O15 U6 B1 28.5(5) 2 .
O3 U6 U4 90.1(2) 4 2
O3 U6 U4 90.1(2) . 2
O4 U6 U4 34.3(3) 2 2
O18 U6 U4 126.8(3) . 2
O20 U6 U4 162.5(3) . 2
O14 U6 U4 93.5(2) . 2
O15 U6 U4 37.0(3) 2 2
B1 U6 U4 65.5(4) . 2
O3 U6 U7 89.9(3) 4 .
O3 U6 U7 89.9(3) . .
O4 U6 U7 129.4(3) 2 .
O18 U6 U7 36.8(3) . .
O20 U6 U7 33.9(3) . .
O14 U6 U7 102.8(2) . .
O15 U6 U7 159.3(3) 2 .
B1 U6 U7 130.8(4) . .
U4 U6 U7 163.68(3) 2 .
O3 U6 U2 89.9(5) 4 .
O3 U6 U2 89.9(5) . .
O4 U6 U2 163.2(3) 2 .
O18 U6 U2 104.3(3) . .
O20 U6 U2 33.6(3) . .
O14 U6 U2 35.4(2) . .
O15 U6 U2 91.9(3) 2 .
B1 U6 U2 63.4(4) . .
U4 U6 U2 128.88(2) 2 .
U7 U6 U2 67.441(14) . .
O3 U6 K3 32.9(4) 4 2
O3 U6 K3 147.2(4) . 2
O4 U6 K3 57.19(5) 2 2
O18 U6 K3 89.89(17) . 2
O20 U6 K3 120.75(8) . 2
O14 U6 K3 110.64(12) . 2
O15 U6 K3 81.42(16) 2 2
B1 U6 K3 96.8(2) . 2
U4 U6 K3 64.35(6) 2 2
U7 U6 K3 108.88(6) . 2
U2 U6 K3 121.75(5) . 2
O7 U7 O7 177.5(12) 4 .
O7 U7 O20 90.6(6) 4 .
O7 U7 O20 90.6(6) . .
O7 U7 O13 89.4(6) 4 .
O7 U7 O13 89.4(6) . .
O20 U7 O13 178.1(4) . .
O7 U7 O24 91.1(4) 4 .
O7 U7 O24 91.1(4) . .
O20 U7 O24 94.7(4) . .
O13 U7 O24 87.2(5) . .
O7 U7 O18 89.1(3) 4 .
O7 U7 O18 89.1(3) . .
O20 U7 O18 72.1(4) . .
O13 U7 O18 106.0(4) . .
O24 U7 O18 166.8(4) . .
O7 U7 U6 89.8(4) 4 .
O7 U7 U6 89.8(4) . .
O20 U7 U6 35.9(3) . .
O13 U7 U6 142.2(3) . .
O24 U7 U6 130.6(3) . .
O18 U7 U6 36.2(3) . .
O7 U7 K4 33.8(6) 4 .
O7 U7 K4 147.4(6) . .
O20 U7 K4 56.82(4) . .
O13 U7 K4 123.16(4) . .
O24 U7 K4 92.60(19) . .
O18 U7 K4 80.29(17) . .
U6 U7 K4 63.65(5) . .
O7 U7 K4 147.4(6) 4 1_565
O7 U7 K4 33.8(6) . 1_565
O20 U7 K4 56.82(4) . 1_565
O13 U7 K4 123.16(5) . 1_565
O24 U7 K4 92.60(19) . 1_565
O18 U7 K4 80.29(17) . 1_565
U6 U7 K4 63.65(5) . 1_565
K4 U7 K4 113.64(9) . 1_565
O17 U8 O17 176.5(9) 4 .
O17 U8 O16 90.3(6) 4 .
O17 U8 O16 90.3(6) . .
O17 U8 O26 88.7(3) 4 1_455
O17 U8 O26 88.7(3) . 1_455
O16 U8 O26 143.9(6) . 1_455
O17 U8 O11 91.7(4) 4 .
O17 U8 O11 91.7(4) . .
O16 U8 O11 70.7(5) . .
O26 U8 O11 145.4(6) 1_455 .
O17 U8 O9 90.3(7) 4 .
O17 U8 O9 90.3(7) . .
O16 U8 O9 159.6(4) . .
O26 U8 O9 56.5(6) 1_455 .
O11 U8 O9 89.0(4) . .
O17 U8 O21 88.5(7) 4 .
O17 U8 O21 88.5(7) . .
O16 U8 O21 69.5(4) . .
O26 U8 O21 74.4(6) 1_455 .
O11 U8 O21 140.2(4) . .
O9 U8 O21 130.9(4) . .
O17 U8 B4 89.4(5) 4 1_455
O17 U8 B4 89.4(5) . 1_455
O16 U8 B4 172.0(5) . 1_455
O26 U8 B4 28.1(7) 1_455 1_455
O11 U8 B4 117.3(5) . 1_455
O9 U8 B4 28.4(4) . 1_455
O21 U8 B4 102.5(5) . 1_455
O17 U8 U5 91.2(3) 4 .
O17 U8 U5 91.2(3) . .
O16 U8 U5 31.7(3) . .
O26 U8 U5 175.6(5) 1_455 .
O11 U8 U5 39.0(3) . .
O9 U8 U5 127.9(2) . .
O21 U8 U5 101.2(3) . .
B4 U8 U5 156.3(4) 1_455 .
O17 U8 U1 89.5(7) 4 .
O17 U8 U1 89.5(7) . .
O16 U8 U1 28.0(3) . .
O26 U8 U1 115.9(5) 1_455 .
O11 U8 U1 98.7(3) . .
O9 U8 U1 172.4(2) . .
O21 U8 U1 41.5(3) . .
B4 U8 U1 144.0(4) 1_455 .
U5 U8 U1 59.742(17) . .
O17 U8 K2 33.9(6) 4 .
O17 U8 K2 146.8(6) . .
O16 U8 K2 56.49(6) . .
O26 U8 K2 116.9(2) 1_455 .
O11 U8 K2 78.91(16) . .
O9 U8 K2 120.93(9) . .
O21 U8 K2 79.42(16) . .
B4 U8 K2 123.23(6) 1_455 .
U5 U8 K2 61.65(6) . .
U1 U8 K2 61.15(6) . .
O17 U8 K2 146.8(6) 4 1_565
O17 U8 K2 33.9(6) . 1_565
O16 U8 K2 56.49(6) . 1_565
O26 U8 K2 116.9(2) 1_455 1_565
O11 U8 K2 78.91(16) . 1_565
O9 U8 K2 120.93(9) . 1_565
O21 U8 K2 79.42(16) . 1_565
B4 U8 K2 123.23(6) 1_455 1_565
U5 U8 K2 61.65(6) . 1_565
U1 U8 K2 61.15(6) . 1_565
K2 U8 K2 112.98(12) . 1_565
OW2 K1 O2 80.2(5) . 1_545
OW2 K1 O2 80.2(5) . 4
O2 K1 O2 72.3(4) 1_545 4
OW2 K1 O6 65.2(4) . 2_446
O2 K1 O6 97.6(3) 1_545 2_446
O2 K1 O6 145.3(6) 4 2_446
OW2 K1 O6 65.2(4) . 3_456
O2 K1 O6 145.3(6) 1_545 3_456
O2 K1 O6 97.6(3) 4 3_456
O6 K1 O6 71.5(6) 2_446 3_456
OW2 K1 O8 143.4(3) . 3_456
O2 K1 O8 126.0(8) 1_545 3_456
O2 K1 O8 84.6(4) 4 3_456
O6 K1 O8 125.3(3) 2_446 3_456
O6 K1 O8 84.3(3) 3_456 3_456
OW2 K1 O8 143.4(3) . 2_446
O2 K1 O8 84.6(4) 1_545 2_446
O2 K1 O8 126.0(8) 4 2_446
O6 K1 O8 84.3(3) 2_446 2_446
O6 K1 O8 125.3(3) 3_456 2_446
O8 K1 O8 70.8(5) 3_456 2_446
OW2 K1 U5 83.5(2) . .
O2 K1 U5 93.1(2) 1_545 .
O2 K1 U5 20.8(2) 4 .
O6 K1 U5 144.4(3) 2_446 .
O6 K1 U5 80.4(2) 3_456 .
O8 K1 U5 71.34(19) 3_456 .
O8 K1 U5 130.6(4) 2_446 .
OW2 K1 U5 83.5(2) . 1_545
O2 K1 U5 20.8(2) 1_545 1_545
O2 K1 U5 93.1(2) 4 1_545
O6 K1 U5 80.4(2) 2_446 1_545
O6 K1 U5 144.4(3) 3_456 1_545
O8 K1 U5 130.6(4) 3_456 1_545
O8 K1 U5 71.35(19) 2_446 1_545
U5 K1 U5 113.85(9) . 1_545
OW2 K1 U1 73.1(2) . 2_446
O2 K1 U1 79.7(3) 1_545 2_446
O2 K1 U1 144.1(2) 4 2_446
O6 K1 U1 21.2(3) 2_446 2_446
O6 K1 U1 92.7(3) 3_456 2_446
O8 K1 U1 130.8(2) 3_456 2_446
O8 K1 U1 71.6(4) 2_446 2_446
U5 K1 U1 156.36(11) . 2_446
U5 K1 U1 60.779(17) 1_545 2_446
OW2 K1 U1 73.1(2) . 2_456
O2 K1 U1 144.1(2) 1_545 2_456
O2 K1 U1 79.7(3) 4 2_456
O6 K1 U1 92.7(3) 2_446 2_456
O6 K1 U1 21.2(3) 3_456 2_456
O8 K1 U1 71.5(4) 3_456 2_456
O8 K1 U1 130.8(2) 2_446 2_456
U5 K1 U1 60.779(17) . 2_456
U5 K1 U1 156.36(11) 1_545 2_456
U1 K1 U1 113.85(10) 2_446 2_456
OW2 K1 U3 123.35(7) . 2_456
O2 K1 U3 130.9(4) 1_545 2_456
O2 K1 U3 71.0(2) 4 2_456
O6 K1 U3 130.8(2) 2_446 2_456
O6 K1 U3 71.5(3) 3_456 2_456
O8 K1 U3 20.8(2) 3_456 2_456
O8 K1 U3 91.5(3) 2_446 2_456
U5 K1 U3 54.16(2) . 2_456
U5 K1 U3 143.73(11) 1_545 2_456
U1 K1 U3 144.46(9) 2_446 2_456
U1 K1 U3 54.687(19) 2_456 2_456
O2 K2 O2 74.6(4) 4 1_545
O2 K2 O6 89.6(3) 4 4
O2 K2 O6 136.1(6) 1_545 4
O2 K2 O6 136.1(6) 4 1_545
O2 K2 O6 89.6(3) 1_545 1_545
O6 K2 O6 73.7(6) 4 1_545
O2 K2 O17 131.1(8) 4 1_545
O2 K2 O17 87.1(4) 1_545 1_545
O6 K2 O17 130.9(3) 4 1_545
O6 K2 O17 87.3(3) 1_545 1_545
O2 K2 O17 87.1(4) 4 4
O2 K2 O17 131.1(8) 1_545 4
O6 K2 O17 87.3(3) 4 4
O6 K2 O17 130.9(3) 1_545 4
O17 K2 O17 71.5(5) 1_545 4
O2 K2 OW2 71.7(5) 4 2_556
O2 K2 OW2 71.7(5) 1_545 2_556
O6 K2 OW2 64.4(4) 4 2_556
O6 K2 OW2 64.4(4) 1_545 2_556
O17 K2 OW2 144.0(3) 1_545 2_556
O17 K2 OW2 144.0(3) 4 2_556
O2 K2 U5 95.2(2) 4 1_545
O2 K2 U5 20.55(19) 1_545 1_545
O6 K2 U5 138.2(4) 4 1_545
O6 K2 U5 74.3(2) 1_545 1_545
O17 K2 U5 73.10(18) 1_545 1_545
O17 K2 U5 134.3(4) 4 1_545
OW2 K2 U5 77.8(2) 2_556 1_545
O2 K2 U5 20.55(19) 4 .
O2 K2 U5 95.2(2) 1_545 .
O6 K2 U5 74.3(2) 4 .
O6 K2 U5 138.2(4) 1_545 .
O17 K2 U5 134.3(4) 1_545 .
O17 K2 U5 73.10(18) 4 .
OW2 K2 U5 77.8(2) 2_556 .
U5 K2 U5 115.72(10) 1_545 .
O2 K2 U1 73.8(3) 4 .
O2 K2 U1 137.9(3) 1_545 .
O6 K2 U1 20.6(3) 4 .
O6 K2 U1 94.3(3) 1_545 .
O17 K2 U1 134.9(2) 1_545 .
O17 K2 U1 73.8(4) 4 .
OW2 K2 U1 72.4(2) 2_556 .
U5 K2 U1 150.18(14) 1_545 .
U5 K2 U1 55.96(2) . .
O2 K2 U1 137.9(3) 4 1_545
O2 K2 U1 73.8(3) 1_545 1_545
O6 K2 U1 94.3(3) 4 1_545
O6 K2 U1 20.6(3) 1_545 1_545
O17 K2 U1 73.8(4) 1_545 1_545
O17 K2 U1 134.9(2) 4 1_545
OW2 K2 U1 72.4(2) 2_556 1_545
U5 K2 U1 55.96(2) 1_545 1_545
U5 K2 U1 150.18(14) . 1_545
U1 K2 U1 114.89(12) . 1_545
O2 K2 U8 72.0(2) 4 .
O2 K2 U8 134.6(4) 1_545 .
O6 K2 U8 73.5(3) 4 .
O6 K2 U8 135.7(2) 1_545 .
O17 K2 U8 92.2(3) 1_545 .
O17 K2 U8 20.8(2) 4 .
OW2 K2 U8 123.44(6) 2_556 .
U5 K2 U8 146.99(14) 1_545 .
U5 K2 U8 55.01(2) . .
U1 K2 U8 56.54(2) . .
U1 K2 U8 148.67(12) 1_545 .
O3 K3 O3 72.6(4) 2_445 3_455
O3 K3 O5 153.0(6) 2_445 4
O3 K3 O5 101.3(3) 3_455 4
O3 K3 O5 101.3(3) 2_445 1_545
O3 K3 O5 153.0(6) 3_455 1_545
O5 K3 O5 71.8(6) 4 1_545
O3 K3 O10 123.5(8) 2_445 4
O3 K3 O10 82.8(4) 3_455 4
O5 K3 O10 80.5(3) 4 4
O5 K3 O10 120.3(3) 1_545 4
O3 K3 O10 82.8(4) 2_445 1_545
O3 K3 O10 123.5(8) 3_455 1_545
O5 K3 O10 120.3(3) 4 1_545
O5 K3 O10 80.5(3) 1_545 1_545
O10 K3 O10 69.6(5) 4 1_545
O3 K3 OW4 74.4(6) 2_445 .
O3 K3 OW4 74.4(6) 3_455 .
O5 K3 OW4 78.6(6) 4 .
O5 K3 OW4 78.6(6) 1_545 .
O10 K3 OW4 145.2(3) 4 .
O10 K3 OW4 145.2(3) 1_545 .
O3 K3 U6 20.84(19) 2_445 2_445
O3 K3 U6 93.5(2) 3_455 2_445
O5 K3 U6 149.2(4) 4 2_445
O5 K3 U6 82.7(2) 1_545 2_445
O10 K3 U6 128.6(4) 4 2_445
O10 K3 U6 70.4(2) 1_545 2_445
OW4 K3 U6 79.6(3) . 2_445
O3 K3 U6 93.5(2) 2_445 2_455
O3 K3 U6 20.84(19) 3_455 2_455
O5 K3 U6 82.7(2) 4 2_455
O5 K3 U6 149.2(4) 1_545 2_455
O10 K3 U6 70.4(2) 4 2_455
O10 K3 U6 128.6(4) 1_545 2_455
OW4 K3 U6 79.6(3) . 2_455
U6 K3 U6 114.30(9) 2_445 2_455
O3 K3 U2 149.3(2) 2_445 .
O3 K3 U2 82.5(3) 3_455 .
O5 K3 U2 20.8(3) 4 .
O5 K3 U2 92.6(3) 1_545 .
O10 K3 U2 69.2(4) 4 .
O10 K3 U2 126.8(2) 1_545 .
OW4 K3 U2 81.8(3) . .
U6 K3 U2 161.38(13) 2_445 .
U6 K3 U2 62.845(16) 2_455 .
O3 K3 U2 82.5(3) 2_445 1_545
O3 K3 U2 149.3(2) 3_455 1_545
O5 K3 U2 92.6(3) 4 1_545
O5 K3 U2 20.8(3) 1_545 1_545
O10 K3 U2 126.8(2) 4 1_545
O10 K3 U2 69.2(4) 1_545 1_545
OW4 K3 U2 81.9(3) . 1_545
U6 K3 U2 62.846(16) 2_445 1_545
U6 K3 U2 161.38(13) 2_455 1_545
U2 K3 U2 113.37(9) . 1_545
O3 K3 U4 69.69(18) 2_445 1_545
O3 K3 U4 129.1(4) 3_455 1_545
O5 K3 U4 127.3(2) 4 1_545
O5 K3 U4 68.7(3) 1_545 1_545
O10 K3 U4 90.5(3) 4 1_545
O10 K3 U4 20.9(2) 1_545 1_545
OW4 K3 U4 124.31(5) . 1_545
U6 K3 U4 53.26(2) 2_445 1_545
U6 K3 U4 142.13(11) 2_455 1_545
U2 K3 U4 140.97(11) . 1_545
U2 K3 U4 52.88(2) 1_545 1_545
O5 K4 O5 72.3(6) 1_545 4
O5 K4 O7 145.9(3) 1_545 4
O5 K4 O7 97.7(3) 4 4
O5 K4 O7 97.7(3) 1_545 1_545
O5 K4 O7 145.9(3) 4 1_545
O7 K4 O7 72.1(6) 4 1_545
O5 K4 O3 85.7(3) 1_545 1_545
O5 K4 O3 127.3(5) 4 1_545
O7 K4 O3 123.5(7) 4 1_545
O7 K4 O3 82.8(4) 1_545 1_545
O5 K4 O3 127.3(5) 1_545 4
O5 K4 O3 85.7(3) 4 4
O7 K4 O3 82.8(4) 4 4
O7 K4 O3 123.5(7) 1_545 4
O3 K4 O3 70.4(3) 1_545 4
O5 K4 OW5 70.1(8) 1_545 .
O5 K4 OW5 70.1(8) 4 .
O7 K4 OW5 75.8(8) 4 .
O7 K4 OW5 75.8(8) 1_545 .
O3 K4 OW5 144.80(17) 1_545 .
O3 K4 OW5 144.80(17) 4 .
O5 K4 U2 93.1(3) 1_545 .
O5 K4 U2 20.8(3) 4 .
O7 K4 U2 80.6(3) 4 .
O7 K4 U2 145.4(2) 1_545 .
O3 K4 U2 131.0(3) 1_545 .
O3 K4 U2 72.0(3) 4 .
OW5 K4 U2 77.2(5) . .
O5 K4 U2 20.8(3) 1_545 1_545
O5 K4 U2 93.1(3) 4 1_545
O7 K4 U2 145.4(2) 4 1_545
O7 K4 U2 80.6(3) 1_545 1_545
O3 K4 U2 72.0(3) 1_545 1_545
O3 K4 U2 131.0(3) 4 1_545
OW5 K4 U2 77.2(5) . 1_545
U2 K4 U2 113.83(9) . 1_545
O5 K4 U7 80.1(3) 1_545 1_545
O5 K4 U7 144.6(2) 4 1_545
O7 K4 U7 92.9(3) 4 1_545
O7 K4 U7 20.8(3) 1_545 1_545
O3 K4 U7 70.6(2) 1_545 1_545
O3 K4 U7 129.3(3) 4 1_545
OW5 K4 U7 80.0(5) . 1_545
U2 K4 U7 157.14(10) . 1_545
U2 K4 U7 61.242(16) 1_545 1_545
O5 K4 U7 144.6(2) 1_545 .
O5 K4 U7 80.1(3) 4 .
O7 K4 U7 20.8(3) 4 .
O7 K4 U7 92.9(3) 1_545 .
O3 K4 U7 129.3(3) 1_545 .
O3 K4 U7 70.6(2) 4 .
OW5 K4 U7 80.0(5) . .
U2 K4 U7 61.242(16) . .
U2 K4 U7 157.14(10) 1_545 .
U7 K4 U7 113.65(9) 1_545 .
O5 K4 U6 72.1(2) 1_545 1_545
O5 K4 U6 132.1(3) 4 1_545
O7 K4 U6 129.3(4) 4 1_545
O7 K4 U6 69.99(18) 1_545 1_545
O3 K4 U6 20.81(16) 1_545 1_545
O3 K4 U6 91.18(18) 4 1_545
OW5 K4 U6 124.00(4) . 1_545
U2 K4 U6 144.41(10) . 1_545
U2 K4 U6 54.837(19) 1_545 1_545
U7 K4 U6 53.776(19) 1_545 1_545
U7 K4 U6 142.82(10) . 1_545
OW1 K5 O10 87.7(6) 1_455 1_545
OW1 K5 O10 87.7(6) 1_455 4
O10 K5 O10 73.2(4) 1_545 4
OW1 K5 O17 91.6(6) 1_455 4
O10 K5 O17 179.2(9) 1_545 4
O10 K5 O17 107.1(3) 4 4
OW1 K5 O17 91.6(6) 1_455 1_545
O10 K5 O17 107.1(3) 1_545 1_545
O10 K5 O17 179.2(9) 4 1_545
O17 K5 O17 72.7(4) 4 1_545
OW1 K5 OW6 176.5(16) 1_455 .
O10 K5 OW6 95.1(14) 1_545 .
O10 K5 OW6 95.1(14) 4 .
O17 K5 OW6 85.6(14) 4 .
O17 K5 OW6 85.6(14) 1_545 .
OW1 K5 U4 88.2(2) 1_455 .
O10 K5 U4 93.7(2) 1_545 .
O10 K5 U4 20.5(2) 4 .
O17 K5 U4 86.54(18) 4 .
O17 K5 U4 159.2(2) 1_545 .
OW6 K5 U4 93.7(9) . .
OW1 K5 U4 88.2(2) 1_455 1_545
O10 K5 U4 20.5(2) 1_545 1_545
O10 K5 U4 93.7(2) 4 1_545
O17 K5 U4 159.2(2) 4 1_545
O17 K5 U4 86.54(18) 1_545 1_545
OW6 K5 U4 93.7(9) . 1_545
U4 K5 U4 114.21(8) . 1_545
OW1 K5 U8 90.7(2) 1_455 1_545
O10 K5 U8 87.0(2) 1_545 1_545
O10 K5 U8 160.1(2) 4 1_545
O17 K5 U8 92.8(2) 4 1_545
O17 K5 U8 20.07(18) 1_545 1_545
OW6 K5 U8 87.4(9) . 1_545
U4 K5 U8 178.68(15) . 1_545
U4 K5 U8 66.472(11) 1_545 1_545
OW1 K5 U8 90.7(2) 1_455 .
O10 K5 U8 160.1(2) 1_545 .
O10 K5 U8 87.0(2) 4 .
O17 K5 U8 20.07(18) 4 .
O17 K5 U8 92.8(2) 1_545 .
OW6 K5 U8 87.4(9) . .
U4 K5 U8 66.472(11) . .
U4 K5 U8 178.68(15) 1_545 .
U8 K5 U8 112.82(8) 1_545 .
OW1 K5 K2 114.1(4) 1_455 .
O10 K5 K2 138.5(3) 1_545 .
O10 K5 K2 138.5(3) 4 .
O17 K5 K2 41.7(3) 4 .
O17 K5 K2 41.7(3) 1_545 .
OW6 K5 K2 62.4(16) . .
U4 K5 K2 120.51(6) . .
U4 K5 K2 120.51(6) 1_545 .
U8 K5 K2 59.35(5) 1_545 .
U8 K5 K2 59.35(5) . .
OW1 K5 K3 108.5(4) 1_455 .
O10 K5 K3 41.6(3) 1_545 .
O10 K5 K3 41.6(3) 4 .
O17 K5 K3 139.0(3) 4 .
O17 K5 K3 139.0(3) 1_545 .
OW6 K5 K3 74.9(16) . .
U4 K5 K3 59.73(5) . .
U4 K5 K3 59.73(5) 1_545 .
U8 K5 K3 121.37(6) 1_545 .
U8 K5 K3 121.37(6) . .
K2 K5 K3 137.34(17) . .
O18 B1 O14 125.6(18) 2_455 .
O18 B1 O15 123.8(17) 2_455 2
O14 B1 O15 110.7(19) . 2
O18 B1 U6 178.8(14) 2_455 .
O14 B1 U6 53.2(10) . .
O15 B1 U6 57.5(10) 2 .
O11 B2 O22 122.4(17) 2_556 .
O11 B2 O12 121.8(13) 2_556 2_456
O22 B2 O12 115.7(18) . 2_456
O11 B2 U5 178.8(11) 2_556 .
O22 B2 U5 58.8(10) . .
O12 B2 U5 57.0(9) 2_456 .
O19 B3 O24 116.0(18) . .
O19 B3 O25 119.1(18) . .
O24 B3 O25 125.0(15) . .
O19 B3 U3 52.3(11) . .
O24 B3 U3 63.7(10) . .
O25 B3 U3 171.4(12) . .
O13 B4 O9 130.0(18) . 1_655
O13 B4 O26 117.3(17) . .
O9 B4 O26 112.7(16) 1_655 .
O13 B4 U4 63.1(10) . 1_655
O9 B4 U4 166.9(13) 1_655 1_655
O26 B4 U4 54.3(10) . 1_655
O13 B4 U8 166.6(14) . 1_655
O9 B4 U8 63.4(9) 1_655 1_655
O26 B4 U8 49.3(10) . 1_655
U4 B4 U8 103.6(6) 1_655 1_655
O21 B5 O25 131(2) . .
O21 B5 O23 125(2) . .
O25 B5 O23 104.3(17) . .
O21 B5 U2 173.4(19) . .
O25 B5 U2 56.0(10) . .
O23 B5 U2 48.3(10) . .
U5 O1 U1 135.0(6) . 2_456
U5 O1 U3 112.2(6) . 2_456
U1 O1 U3 112.8(5) 2_456 2_456
U5 O2 K2 127.6(5) . 1_565
U5 O2 K1 125.9(5) . 1_565
K2 O2 K1 105.8(3) 1_565 1_565
U6 O3 K3 126.2(5) . 2_565
U6 O3 K4 125.3(4) . 1_565
K3 O3 K4 106.4(3) 2_565 1_565
U6 O4 U4 111.4(6) 2_455 .
U6 O4 U2 140.3(6) 2_455 .
U4 O4 U2 108.2(4) . .
U2 O5 K4 125.8(10) . 1_565
U2 O5 K3 125.6(9) . 1_565
K4 O5 K3 100.7(3) 1_565 1_565
U1 O6 K2 127.1(10) . 1_565
U1 O6 K1 124.5(10) . 2_566
K2 O6 K1 100.3(3) 1_565 2_566
U7 O7 K4 125.4(9) . 1_565
U3 O8 K1 124.7(7) . 2_566
B4 O9 U3 136.6(11) 1_455 1_455
B4 O9 U8 88.3(10) 1_455 .
U3 O9 U8 135.1(5) 1_455 .
U4 O10 K5 127.2(4) . 1_565
U4 O10 K3 124.7(8) . 1_565
K5 O10 K3 98.8(4) 1_565 1_565
B2 O11 U8 134.2(10) 2_456 .
B2 O11 U5 122.5(10) 2_456 .
U8 O11 U5 103.4(5) . .
B2 O12 U3 160.1(11) 2_556 .
B2 O12 U5 94.1(9) 2_556 2_556
U3 O12 U5 105.8(5) . 2_556
B4 O13 U7 146.3(12) . .
B4 O13 U4 89.5(11) . 1_655
U7 O13 U4 124.1(4) . 1_655
B1 O14 U2 152.3(13) . .
B1 O14 U6 98.8(12) . .
U2 O14 U6 108.9(5) . .
B1 O15 U4 163.0(12) 2_455 .
B1 O15 U6 94.0(10) 2_455 2_455
U4 O15 U6 102.9(5) . 2_455
U8 O16 U1 124.9(6) . .
U8 O16 U5 118.1(6) . .
U1 O16 U5 117.0(6) . .
U8 O17 K5 127.8(4) . 1_565
U8 O17 K2 125.3(8) . 1_565
K5 O17 K2 97.3(4) 1_565 1_565
B1 O18 U6 130.6(11) 2 .
B1 O18 U7 122.5(11) 2 .
U6 O18 U7 106.9(5) . .
B3 O19 U1 148.9(16) . .
B3 O19 U3 102.2(14) . .
U1 O19 U3 108.9(7) . .
U7 O20 U2 138.1(5) . .
U7 O20 U6 110.3(5) . .
U2 O20 U6 111.6(5) . .
B5 O21 U1 127.9(15) . .
B5 O21 U8 136.1(15) . .
U1 O21 U8 96.0(4) . .
B2 O22 U1 161.4(14) . .
B2 O22 U5 93.3(12) . .
U1 O22 U5 105.3(5) . .
B5 O23 U4 148.7(14) . .
B5 O23 U2 103.9(13) . .
U4 O23 U2 107.4(7) . .
B3 O24 U7 137.6(12) . .
B3 O24 U3 89.8(10) . .
U7 O24 U3 132.6(6) . .
B5 O25 B3 123.6(17) . .
B5 O25 U2 96.4(13) . .
B3 O25 U2 140.0(11) . .
B4 O26 U8 102.6(13) . 1_655
B4 O26 U4 96.5(12) . 1_655
U8 O26 U4 160.9(10) 1_655 1_655
K1 OW2 K2 99.1(5) . 2_456
OW8 OW5 OW7 69(4) 1_545 4
OW8 OW5 OW7 69(4) 1_545 1_545
OW7 OW5 OW7 120(6) 4 1_545
OW8 OW5 K4 149(6) 1_545 .
OW7 OW5 K4 119(3) 4 .
OW7 OW5 K4 119(3) 1_545 .
OW8 OW7 OW5 40(4) . 1_565
OW5 OW8 OW7 71(4) 1_565 .
OW5 OW8 OW7 71(4) 1_565 4_565
OW7 OW8 OW7 123(8) . 4_565

loop_
_geom_bond_atom_site_label_1
_geom_bond_atom_site_label_2
_geom_bond_distance
_geom_bond_site_symmetry_2
U1 O6 1.802(9) 4
U1 O6 1.802(9) .
U1 O16 2.229(14) .
U1 O1 2.262(15) 2_556
U1 O22 2.305(12) .
U1 O19 2.309(18) .
U1 O21 2.592(12) .
U1 U3 3.7922(8) .
U1 U5 3.8246(8) .
U1 U8 3.8912(10) .
U1 K2 4.085(3) 1_565
U1 K2 4.085(3) .
U2 O5 1.797(9) 4
U2 O5 1.797(9) .
U2 O20 2.264(11) .
U2 O4 2.313(13) .
U2 O14 2.330(10) .
U2 O23 2.333(18) .
U2 O25 2.530(13) .
U2 B5 3.03(2) .
U2 U4 3.6913(9) .
U2 U6 3.8053(7) .
U2 K4 4.110(2) 1_565
U2 K4 4.110(2) .
U3 O8 1.789(10) 4
U3 O8 1.789(10) .
U3 O12 2.251(11) .
U3 O1 2.290(13) 2_556
U3 O9 2.318(14) 1_655
U3 O19 2.35(2) .
U3 O24 2.603(13) .
U3 B3 2.905(19) .
U3 U5 3.7585(8) 2_556
U3 K1 4.146(2) 2_566
U3 K1 4.146(2) 2_556
U4 O10 1.806(10) 4
U4 O10 1.806(10) .
U4 O4 2.243(12) .
U4 O23 2.25(2) .
U4 O15 2.287(11) .
U4 O26 2.325(17) 1_455
U4 O13 2.537(13) 1_455
U4 B4 2.846(19) 1_455
U4 U6 3.7063(8) 2_455
U4 K5 4.1007(19) .
U4 K5 4.1007(19) 1_565
U5 O2 1.800(8) 4
U5 O2 1.801(8) .
U5 O1 2.238(13) .
U5 O16 2.255(12) .
U5 O11 2.446(12) .
U5 O12 2.458(12) 2_456
U5 O22 2.504(14) .
U5 B2 2.92(2) .
U5 U3 3.7584(8) 2_456
U5 U8 3.7857(8) .
U5 K2 4.067(2) 1_565
U6 O3 1.807(8) 4
U6 O3 1.807(8) .
U6 O4 2.242(12) 2
U6 O18 2.310(12) .
U6 O20 2.336(11) .
U6 O14 2.348(13) .
U6 O15 2.449(11) 2
U6 B1 2.90(2) .
U6 U4 3.7062(8) 2
U6 U7 3.7393(8) .
U6 K3 4.099(2) 2
U7 O7 1.793(8) 4
U7 O7 1.793(8) .
U7 O20 2.221(11) .
U7 O13 2.260(13) .
U7 O24 2.281(13) .
U7 O18 2.344(11) .
U7 K4 4.114(2) .
U7 K4 4.114(2) 1_565
U8 O17 1.795(9) 4
U8 O17 1.795(9) .
U8 O16 2.160(13) .
U8 O26 2.252(17) 1_455
U8 O11 2.379(11) .
U8 O9 2.592(14) .
U8 O21 2.643(13) .
U8 B4 2.90(2) 1_455
U8 K2 4.130(3) .
U8 K2 4.130(3) 1_565
K1 OW2 2.73(2) .
K1 O2 2.785(11) 1_545
K1 O2 2.785(11) 4
K1 O6 2.810(19) 2_446
K1 O6 2.810(19) 3_456
K1 O8 2.857(15) 3_456
K1 O8 2.857(15) 2_446
K1 U5 4.109(2) 1_545
K1 U1 4.109(2) 2_446
K1 U1 4.109(2) 2_456
K1 U3 4.146(2) 2_456
K2 O2 2.710(10) 4
K2 O2 2.710(10) 1_545
K2 O6 2.737(19) 4
K2 O6 2.737(19) 1_545
K2 O17 2.824(16) 1_545
K2 O17 2.824(16) 4
K2 OW2 2.87(2) 2_556
K2 U5 4.067(2) 1_545
K2 U1 4.085(3) 1_545
K3 O3 2.763(11) 2_445
K3 O3 2.763(11) 3_455
K3 O5 2.807(17) 4
K3 O5 2.807(17) 1_545
K3 O10 2.869(16) 4
K3 O10 2.869(16) 1_545
K3 OW4 2.96(3) .
K3 U6 4.099(2) 2_445
K3 U6 4.099(2) 2_455
K3 U2 4.120(2) 1_545
K3 U4 4.169(3) 1_545
K4 O5 2.791(18) 1_545
K4 O5 2.791(18) 4
K4 O7 2.806(17) 4
K4 O7 2.806(17) 1_545
K4 O3 2.839(8) 1_545
K4 O3 2.839(8) 4
K4 OW5 2.99(5) .
K4 U2 4.110(2) 1_545
K4 U7 4.114(2) 1_545
K4 U6 4.154(2) 1_545
K5 OW1 2.639(19) 1_455
K5 O10 2.748(10) 1_545
K5 O10 2.748(10) 4
K5 O17 2.782(9) 4
K5 O17 2.782(9) 1_545
K5 OW6 2.85(10) .
K5 U4 4.1007(19) 1_545
K5 U8 4.1336(19) 1_545
B1 O18 1.32(3) 2_455
B1 O14 1.38(2) .
B1 O15 1.39(3) 2
B2 O11 1.34(3) 2_556
B2 O22 1.372(19) .
B2 O12 1.42(2) 2_456
B3 O19 1.28(2) .
B3 O24 1.30(2) .
B3 O25 1.44(2) .
B4 O13 1.31(2) .
B4 O9 1.38(2) 1_655
B4 O26 1.40(3) .
B4 U4 2.846(19) 1_655
B4 U8 2.90(2) 1_655
B5 O21 1.33(2) .
B5 O25 1.41(2) .
B5 O23 1.46(3) .
O1 U1 2.262(15) 2_456
O1 U3 2.290(13) 2_456
O2 K2 2.710(10) 1_565
O2 K1 2.785(11) 1_565
O3 K3 2.763(11) 2_565
O3 K4 2.839(8) 1_565
O4 U6 2.242(12) 2_455
O5 K4 2.791(18) 1_565
O5 K3 2.807(17) 1_565
O6 K2 2.737(19) 1_565
O6 K1 2.810(19) 2_566
O7 K4 2.806(17) 1_565
O8 K1 2.857(15) 2_566
O9 B4 1.38(2) 1_455
O9 U3 2.318(14) 1_455
O10 K5 2.748(10) 1_565
O10 K3 2.869(16) 1_565
O11 B2 1.34(3) 2_456
O12 B2 1.42(2) 2_556
O12 U5 2.458(12) 2_556
O13 U4 2.537(13) 1_655
O15 B1 1.39(3) 2_455
O15 U6 2.449(11) 2_455
O17 K5 2.782(9) 1_565
O17 K2 2.824(16) 1_565
O18 B1 1.32(3) 2
O26 U8 2.252(17) 1_655
O26 U4 2.325(17) 1_655
OW1 K5 2.639(19) 1_655
OW2 K2 2.87(2) 2_456
OW5 OW8 0.94(7) 1_545
OW5 OW7 1.38(7) 4
OW5 OW7 1.38(7) 1_545
OW7 OW8 1.36(7) .
OW7 OW5 1.38(7) 1_565
OW8 OW5 0.94(7) 1_565
OW8 OW7 1.36(7) 4_565
